data_4317502
loop_
_publ_author_name
'Ana M. Gonzalez'
'Renzo Cini'
'Francesco P. Intini'
'Concetta Pacifico'
'Giovanni Natile'

_publ_section_title
;
 X-ray Structures of the First Platinum Complexes with Z Configuration
 Iminoether Ligands:
 trans-Dichlorobis(1-imino-1-methoxy-2,2'-dimethylpropane) platinum(II)
 and trans-Tetrachlorobis(1-imino-1-methoxy-2,2'-dimethylpropane)
 platinum(IV)
;
_journal_name_full 'Inorganic Chemistry'
_journal_page_first 470
_journal_page_last 478
_journal_paper_doi 10.1021/ic010850v
_journal_volume 41
_journal_year 2002
_chemical_formula_moiety 'C12 H126 Cl2 N2 O2 Pt1'
_chemical_formula_sum 'C12 H26 Cl2 N2 O2 Pt'
_chemical_formula_weight 496.34
_chemical_name_systematic
;
 trans-dichloro-bis(1-imino-1-methoxy-2,2-dimethylpropane)platinum(II)
;
_space_group_IT_number 12
_symmetry_cell_setting monoclinic
_symmetry_space_group_name_Hall '-C 2y'
_symmetry_space_group_name_H-M 'C 1 2/m 1'
_atom_sites_solution_hydrogens geom
_atom_sites_solution_primary direct
_atom_sites_solution_secondary difmap
_audit_creation_method SHELXL-97
_cell_angle_alpha 90.00
_cell_angle_beta 102.14(1)
_cell_angle_gamma 90.00
_cell_formula_units_Z 2
_cell_length_a 15.796(1)
_cell_length_b 11.420(1)
_cell_length_c 5.075(1)
_cell_measurement_reflns_used 26
_cell_measurement_temperature 293(2)
_cell_measurement_theta_max 21.0
_cell_measurement_theta_min 5.5
_cell_volume 895.0(2)
_computing_cell_refinement 'XSCANS (Siemens, 1996)'
_computing_data_collection 'XSCANS (Siemens, 1996)'
_computing_data_reduction 'XSCANS (Siemens, 1996)'
_computing_molecular_graphics 'ORTEP-3 for Windows (L.J.Farrugia, Glasgow, 1998)'
_computing_publication_material 'CIFTAB (Sheldrick, 1997)'
_computing_structure_refinement 'SHELXL-97 (Sheldrick, 1997)'
_computing_structure_solution 'SHELXS-97 (Sheldrick, 1990)'
_diffrn_ambient_temperature 293(2)
_diffrn_measured_fraction_theta_full 0.501
_diffrn_measured_fraction_theta_max 0.501
_diffrn_measurement_device_type 'Siemens P4'
_diffrn_measurement_method omega
_diffrn_radiation_monochromator graphite
_diffrn_radiation_source 'fine-focus sealed tube'
_diffrn_radiation_type MoK\a
_diffrn_radiation_wavelength 0.71073
_diffrn_reflns_av_R_equivalents 0.0130
_diffrn_reflns_av_sigmaI/netI 0.0125
_diffrn_reflns_limit_h_max 22
_diffrn_reflns_limit_h_min -1
_diffrn_reflns_limit_k_max 16
_diffrn_reflns_limit_k_min -1
_diffrn_reflns_limit_l_max 7
_diffrn_reflns_limit_l_min -7
_diffrn_reflns_number 1636
_diffrn_reflns_theta_full 30.00
_diffrn_reflns_theta_max 30.00
_diffrn_reflns_theta_min 2.22
_diffrn_standards_interval_count 97
_diffrn_standards_number 3
_exptl_absorpt_coefficient_mu 8.137
_exptl_absorpt_correction_T_max 0.166
_exptl_absorpt_correction_T_min 0.126
_exptl_absorpt_correction_type psi-scan
_exptl_crystal_colour 'pale yellow'
_exptl_crystal_density_diffrn 1.842
_exptl_crystal_density_method 'not measured'
_exptl_crystal_description prism
_exptl_crystal_F_000 480
_exptl_crystal_size_max 0.20
_exptl_crystal_size_mid 0.15
_exptl_crystal_size_min 0.10
_refine_diff_density_max 0.839
_refine_diff_density_min -0.724
_refine_diff_density_rms 0.083
_refine_ls_extinction_coef 0.0010(3)
_refine_ls_extinction_expression Fc^*^=kFc[1+0.001xFc^2^\l^3^/sin(2\q)]^-1/4^
_refine_ls_extinction_method SHELXL
_refine_ls_goodness_of_fit_ref 1.117
_refine_ls_hydrogen_treatment mixed
_refine_ls_matrix_type full
_refine_ls_number_parameters 115
_refine_ls_number_reflns 1369
_refine_ls_number_restraints 0
_refine_ls_restrained_S_all 1.117
_refine_ls_R_factor_all 0.0160
_refine_ls_R_factor_gt 0.0160
_refine_ls_shift/su_max 0.000
_refine_ls_shift/su_mean 0.000
_refine_ls_structure_factor_coef Fsqd
_refine_ls_weighting_details 'w=1/[\s^2^(Fo^2^)+(0.0276P)^2^+0.0000P] where P=(Fo^2^+2Fc^2^)/3'
_refine_ls_weighting_scheme calc
_refine_ls_wR_factor_gt 0.0400
_refine_ls_wR_factor_ref 0.0400
_reflns_number_gt 1369
_reflns_number_total 1369
_reflns_threshold_expression >2sigma(I)
_cod_data_source_file ic010850v_1.cif
_cod_data_source_block ptie99ab
_cod_depositor_comments
;
The following automatic conversions were performed:

'_symmetry_cell_setting' value 'Monoclinic' changed to 'monoclinic'
according to the built-in table from CIF Core dictionary named
'cif_core.dic' version 2.4.1 from 2010-06-29.

Automatic conversion script
Id: cif_fix_values 1646 2011-03-28 12:23:43Z adriana 

The following automatic conversions were performed:

'_refine_ls_weighting_scheme' value 'calc
w=1/[\s^2^(Fo^2^)+(0.0276P)^2^+0.0000P] where P=(Fo^2^+2Fc^2^)/3' was
changed to 'calc'. New tag '_refine_ls_weighting_details' was
created. The value of the new tag was set to
'w=1/[\s^2^(Fo^2^)+(0.0276P)^2^+0.0000P] where P=(Fo^2^+2Fc^2^)/3'.

Automatic conversion script
Id: cif_fix_values 3143 2015-03-26 13:38:13Z robertas 
;
_cod_original_formula_sum 'C12 H26 Cl2 N2 O2 Pt1'
_cod_database_code 4317502

loop_
_symmetry_equiv_pos_as_xyz
'x, y, z'
'x, -y, z'
'x+1/2, y+1/2, z'
'x+1/2, -y+1/2, z'
'-x, -y, -z'
'-x, y, -z'
'-x+1/2, -y+1/2, -z'
'-x+1/2, y+1/2, -z'

loop_
_atom_site_label
_atom_site_type_symbol
_atom_site_fract_x
_atom_site_fract_y
_atom_site_fract_z
_atom_site_U_iso_or_equiv
_atom_site_adp_type
_atom_site_occupancy
_atom_site_calc_flag
_atom_site_refinement_flags
_atom_site_disorder_assembly
_atom_site_disorder_group
Pt1 Pt 0.5000 0.0000 0.5000 0.03907(7) Uani 1 d S . .
Cl1 Cl 0.38121(6) 0.0000 0.1458(2) 0.0616(2) Uani 1 d S . .
O1 O 0.5231(3) -0.2979(4) 0.6391(10) 0.0651(10) Uani 0.50 d P . .
N1 N 0.5530(3) -0.1456(4) 0.3765(8) 0.0452(8) Uani 0.50 d P . .
H1N H 0.580(6) -0.131(9) 0.24(2) 0.09(3) Uiso 0.50 d P . .
C1 C 0.5681(3) -0.2482(5) 0.4767(12) 0.0435(10) Uani 0.50 d P . .
C2 C 0.6392(3) -0.3292(5) 0.4222(12) 0.0537(11) Uani 0.50 d P . .
C3 C 0.6112(11) -0.4558(13) 0.399(5) 0.082(4) Uani 0.25 d P . .
H3A H 0.5660 -0.4657 0.2412 0.123 Uiso 0.25 calc PR . .
H3B H 0.5902 -0.4779 0.5558 0.123 Uiso 0.25 calc PR . .
H3C H 0.6597 -0.5043 0.3840 0.123 Uiso 0.50 calc SPR . .
C3A C 0.600(2) -0.399(4) 0.165(7) 0.179(19) Uani 0.25 d P . .
H3A1 H 0.5658 -0.3479 0.0355 0.269 Uiso 0.25 calc PR . .
H3A2 H 0.5647 -0.4611 0.2095 0.269 Uiso 0.25 calc PR . .
H3A3 H 0.6462 -0.4317 0.0910 0.269 Uiso 0.25 calc PR . .
C4 C 0.6768(19) -0.292(2) 0.191(5) 0.108(11) Uani 0.25 d P . .
H4A H 0.6408 -0.2327 0.0901 0.162 Uiso 0.25 calc PR . .
H4B H 0.6803 -0.3580 0.0772 0.162 Uiso 0.25 calc PR . .
H4C H 0.7338 -0.2607 0.2572 0.162 Uiso 0.25 calc PR . .
C4A C 0.7111(18) -0.256(2) 0.353(11) 0.20(3) Uani 0.25 d P . .
H4A1 H 0.6871 -0.2009 0.2133 0.300 Uiso 0.25 calc PR . .
H4A2 H 0.7518 -0.3056 0.2906 0.300 Uiso 0.25 calc PR . .
H4A3 H 0.7401 -0.2137 0.5098 0.300 Uiso 0.25 calc PR . .
C5 C 0.7110(10) -0.322(2) 0.688(4) 0.095(6) Uani 0.25 d P . .
H5A H 0.6941 -0.3683 0.8254 0.143 Uiso 0.25 calc PR . .
H5B H 0.7181 -0.2418 0.7463 0.143 Uiso 0.25 calc PR . .
H5C H 0.7648 -0.3507 0.6536 0.143 Uiso 0.25 calc PR . .
C5A C 0.666(2) -0.418(3) 0.629(6) 0.142(13) Uani 0.25 d P . .
H5A1 H 0.6269 -0.4179 0.7509 0.213 Uiso 0.25 calc PR . .
H5A2 H 0.7235 -0.4014 0.7275 0.213 Uiso 0.25 calc PR . .
H5A3 H 0.6650 -0.4937 0.5461 0.213 Uiso 0.25 calc PR . .
C6 C 0.4421(5) -0.2488(7) 0.671(2) 0.074(2) Uani 0.50 d P . .
H6A H 0.4186 -0.2958 0.7953 0.111 Uiso 0.50 calc PR . .
H6B H 0.4023 -0.2474 0.4999 0.111 Uiso 0.50 calc PR . .
H6C H 0.4514 -0.1705 0.7398 0.111 Uiso 0.50 calc PR . .

loop_
_atom_site_aniso_label
_atom_site_aniso_U_11
_atom_site_aniso_U_22
_atom_site_aniso_U_33
_atom_site_aniso_U_23
_atom_site_aniso_U_13
_atom_site_aniso_U_12
Pt1 0.04110(10) 0.03343(9) 0.04513(10) 0.000 0.01462(6) 0.000
Cl1 0.0523(4) 0.0727(6) 0.0568(5) 0.000 0.0043(4) 0.000
O1 0.075(3) 0.049(2) 0.082(3) 0.0185(19) 0.043(2) 0.0111(19)
N1 0.0503(19) 0.0401(18) 0.0481(19) -0.0006(15) 0.0169(15) 0.0048(15)
C1 0.045(2) 0.039(2) 0.048(2) -0.004(2) 0.012(2) 0.0029(17)
C2 0.052(2) 0.045(2) 0.067(3) 0.001(2) 0.018(2) 0.012(2)
C3 0.078(9) 0.044(5) 0.126(14) -0.010(8) 0.029(9) 0.008(6)
C3A 0.14(2) 0.22(4) 0.16(2) -0.14(3) -0.012(18) 0.08(2)
C4 0.15(2) 0.086(14) 0.120(15) 0.048(12) 0.107(17) 0.061(15)
C4A 0.093(15) 0.082(15) 0.47(8) 0.01(3) 0.17(3) 0.030(14)
C5 0.060(7) 0.100(13) 0.113(13) -0.001(11) -0.010(8) 0.027(9)
C5A 0.17(2) 0.13(2) 0.14(2) 0.073(19) 0.07(2) 0.11(2)
C6 0.073(4) 0.055(3) 0.111(6) 0.012(4) 0.058(5) 0.007(3)

loop_
_atom_type_symbol
_atom_type_description
_atom_type_scat_dispersion_real
_atom_type_scat_dispersion_imag
_atom_type_scat_source
C C 0.0033 0.0016 'International Tables Vol C Tables 4.2.6.8 and 6.1.1.4'
H H 0.0000 0.0000 'International Tables Vol C Tables 4.2.6.8 and 6.1.1.4'
Cl Cl 0.1484 0.1585 'International Tables Vol C Tables 4.2.6.8 and 6.1.1.4'
N N 0.0061 0.0033 'International Tables Vol C Tables 4.2.6.8 and 6.1.1.4'
O O 0.0106 0.0060 'International Tables Vol C Tables 4.2.6.8 and 6.1.1.4'
Pt Pt -1.7033 8.3905 'International Tables Vol C Tables 4.2.6.8 and 6.1.1.4'

loop_
_geom_angle_atom_site_label_1
_geom_angle_atom_site_label_2
_geom_angle_atom_site_label_3
_geom_angle
_geom_angle_site_symmetry_1
_geom_angle_site_symmetry_3
_geom_angle_publ_flag
N1 Pt1 N1 69.1(2) 2 5_656 ?
N1 Pt1 N1 180.0 2 6_656 y
N1 Pt1 N1 110.9(2) 5_656 6_656 ?
N1 Pt1 N1 110.9(2) 2 . ?
N1 Pt1 N1 180.0 5_656 . ?
N1 Pt1 N1 69.1(2) 6_656 . ?
N1 Pt1 Cl1 94.61(12) 2 . ?
N1 Pt1 Cl1 85.39(12) 5_656 . ?
N1 Pt1 Cl1 85.39(12) 6_656 . ?
N1 Pt1 Cl1 94.61(12) . . y
N1 Pt1 Cl1 85.39(12) 2 5_656 ?
N1 Pt1 Cl1 94.61(12) 5_656 5_656 ?
N1 Pt1 Cl1 94.61(12) 6_656 5_656 ?
N1 Pt1 Cl1 85.39(12) . 5_656 ?
Cl1 Pt1 Cl1 180.0 . 5_656 y
C1 O1 C6 120.7(5) . . y
C1 O1 O1 67.6(4) . 6_656 ?
C6 O1 O1 80.3(6) . 6_656 ?
C1 O1 C1 100.7(4) . 6_656 ?
C6 O1 C1 28.2(4) . 6_656 ?
O1 O1 C1 52.4(4) 6_656 6_656 ?
C1 O1 C6 18.4(4) . 6_656 ?
C6 O1 C6 114.0(5) . 6_656 ?
O1 O1 C6 49.6(4) 6_656 6_656 ?
C1 O1 C6 89.1(4) 6_656 6_656 ?
C6 N1 C1 34.2(5) 6_656 . ?
C6 N1 Pt1 155.9(4) 6_656 . ?
C1 N1 Pt1 133.3(4) . . y
C6 C1 N1 67.6(8) 6_656 . ?
C6 C1 O1 127.0(9) 6_656 . ?
N1 C1 O1 124.1(5) . . y
C6 C1 C2 79.7(9) 6_656 . ?
N1 C1 C2 124.5(5) . . y
O1 C1 C2 111.4(5) . . y
C6 C1 O1 67.8(8) 6_656 6_656 ?
N1 C1 O1 96.0(4) . 6_656 ?
O1 C1 O1 60.0(4) . 6_656 ?
C2 C1 O1 111.9(4) . 6_656 ?
C5A C2 C4 131.8(13) . . ?
C5A C2 C3 54.9(16) . . ?
C4 C2 C3 111.9(14) . . y
C5A C2 C4A 116(2) . . y
C4 C2 C4A 38(2) . . ?
C3 C2 C4A 137.3(13) . . ?
C5A C2 C1 113.8(10) . . y
C4 C2 C1 113.7(9) . . y
C3 C2 C1 112.3(7) . . y
C4A C2 C1 108.9(10) . . y
C5A C2 C3A 105(2) . . y
C4 C2 C3A 69(2) . . ?
C3 C2 C3A 51.6(19) . . ?
C4A C2 C3A 106(2) . . y
C1 C2 C3A 106.8(10) . . y
C5A C2 C6 136.0(11) . 6_656 ?
C4 C2 C6 91.8(10) . 6_656 ?
C3 C2 C6 109.2(8) . 6_656 ?
C4A C2 C6 102.2(12) . 6_656 ?
C1 C2 C6 27.4(3) . 6_656 ?
C3A C2 C6 83.8(11) . 6_656 ?
C5A C2 C5 51.1(17) . . ?
C4 C2 C5 109.0(15) . . y
C3 C2 C5 105.4(13) . . y
C4A C2 C5 74(2) . . ?
C1 C2 C5 103.8(8) . . y
C3A C2 C5 147.2(14) . . ?
C6 C2 C5 128.7(9) 6_656 . ?
C2 C3 C5A 125.2(14) . 2_545 ?

loop_
_geom_bond_atom_site_label_1
_geom_bond_atom_site_label_2
_geom_bond_distance
_geom_bond_site_symmetry_2
_geom_bond_publ_flag
Pt1 N1 2.020(4) 2 y
Pt1 N1 2.020(4) 5_656 ?
Pt1 N1 2.020(4) 6_656 ?
Pt1 N1 2.020(4) . ?
Pt1 Cl1 2.3093(10) . y
Pt1 Cl1 2.3093(10) 5_656 ?
O1 C1 1.323(7) . y
O1 C6 1.438(8) . y
O1 O1 1.447(10) 6_656 ?
O1 C1 1.545(7) 6_656 ?
O1 C6 1.860(10) 6_656 ?
N1 C6 1.209(9) 6_656 ?
N1 C1 1.280(7) . y
C1 C6 0.734(10) 6_656 ?
C1 C2 1.525(7) . y
C1 O1 1.545(7) 6_656 ?
C2 C5A 1.459(19) . y
C2 C4 1.483(15) . y
C2 C3 1.510(16) . y
C2 C4A 1.51(3) . y
C2 C3A 1.54(2) . y
C2 C6 1.569(11) 6_656 ?
C2 C5 1.570(18) . y
C3 C5A 1.94(4) 2_545 ?
